data_1516529
loop_
_publ_author_name
'Patel, Pitambar'
'Chang, Sukbok'

_publ_section_title
;
 N-substituted hydroxylamines as synthetically versatile amino sources in
 the iridium-catalyzed mild C-h amidation reaction.
;
_journal_issue 12
_journal_name_full 'Organic letters'
_journal_page_first 3328
_journal_page_last 3331
_journal_paper_doi 10.1021/ol501338h
_journal_volume 16
_journal_year 2014
_chemical_formula_moiety 'C20 H20 N2 O2'
_chemical_formula_sum 'C20 H20 N2 O2'
_chemical_formula_weight 320.38
_chemical_name_systematic
; 
 ? 
;
_space_group_IT_number 14
_symmetry_cell_setting monoclinic
_symmetry_space_group_name_Hall '-P 2yn'
_symmetry_space_group_name_H-M 'P 1 21/n 1'
_atom_sites_solution_hydrogens geom
_atom_sites_solution_primary direct
_atom_sites_solution_secondary difmap
_audit_creation_method SHELXL-97
_cell_angle_alpha 90.00
_cell_angle_beta 98.3970(17)
_cell_angle_gamma 90.00
_cell_formula_units_Z 4
_cell_length_a 9.5080(4)
_cell_length_b 10.4245(4)
_cell_length_c 17.1939(7)
_cell_measurement_reflns_used 21326
_cell_measurement_temperature 120(2)
_cell_measurement_theta_max 26.37
_cell_measurement_theta_min 2.29
_cell_volume 1685.92(12)
_computing_cell_refinement 'Bruker SMART'
_computing_data_collection 'Bruker SMART'
_computing_data_reduction 'Bruker SAINT'
_computing_molecular_graphics 'Bruker SHELXTL'
_computing_publication_material 'Bruker SHELXTL'
_computing_structure_refinement 'SHELXL-97 (Sheldrick, 1997)'
_computing_structure_solution 'SHELXS-97 (Sheldrick, 1990)'
_diffrn_ambient_temperature 120(2)
_diffrn_measured_fraction_theta_full 1.000
_diffrn_measured_fraction_theta_max 1.000
_diffrn_measurement_device_type 'CCD area detector'
_diffrn_measurement_method 'phi and omega scans'
_diffrn_radiation_monochromator graphite
_diffrn_radiation_source 'fine-focus sealed tube'
_diffrn_radiation_type MoK\a
_diffrn_radiation_wavelength 0.71073
_diffrn_reflns_av_R_equivalents 0.0296
_diffrn_reflns_av_sigmaI/netI 0.0179
_diffrn_reflns_limit_h_max 11
_diffrn_reflns_limit_h_min -11
_diffrn_reflns_limit_k_max 13
_diffrn_reflns_limit_k_min -13
_diffrn_reflns_limit_l_max 21
_diffrn_reflns_limit_l_min -21
_diffrn_reflns_number 21326
_diffrn_reflns_theta_full 26.37
_diffrn_reflns_theta_max 26.37
_diffrn_reflns_theta_min 2.29
_exptl_absorpt_coefficient_mu 0.082
_exptl_absorpt_correction_T_max 0.9702
_exptl_absorpt_correction_T_min 0.9655
_exptl_absorpt_correction_type multi-scan
_exptl_absorpt_process_details SADABS
_exptl_crystal_colour white
_exptl_crystal_density_diffrn 1.262
_exptl_crystal_density_meas ?
_exptl_crystal_density_method 'not measured'
_exptl_crystal_description block
_exptl_crystal_F_000 680
_exptl_crystal_size_max 0.43
_exptl_crystal_size_mid 0.39
_exptl_crystal_size_min 0.37
_refine_diff_density_max 0.317
_refine_diff_density_min -0.254
_refine_diff_density_rms 0.062
_refine_ls_extinction_coef 0.027(2)
_refine_ls_extinction_expression Fc^*^=kFc[1+0.001xFc^2^\l^3^/sin(2\q)]^-1/4^
_refine_ls_extinction_method SHELXL
_refine_ls_goodness_of_fit_ref 1.093
_refine_ls_hydrogen_treatment constr
_refine_ls_matrix_type full
_refine_ls_number_parameters 218
_refine_ls_number_reflns 3436
_refine_ls_number_restraints 63
_refine_ls_restrained_S_all 1.082
_refine_ls_R_factor_all 0.0411
_refine_ls_R_factor_gt 0.0382
_refine_ls_shift/su_max 0.003
_refine_ls_shift/su_mean 0.000
_refine_ls_structure_factor_coef Fsqd
_refine_ls_weighting_details 'calc w=1/[\s^2^(Fo^2^)+(0.0510P)^2^+0.5473P] where P=(Fo^2^+2Fc^2^)/3'
_refine_ls_weighting_scheme calc
_refine_ls_wR_factor_gt 0.1002
_refine_ls_wR_factor_ref 0.1030
_reflns_number_gt 3161
_reflns_number_total 3436
_reflns_threshold_expression >2sigma(I)
_cod_data_source_file ol501338h_si_003.cif
_cod_data_source_block 0122b-1
_cod_depositor_comments
;
The following automatic conversions were performed:

'_symmetry_cell_setting' value 'Monoclinic' changed to 'monoclinic'
according to
/usr/data/users/saulius/crontab/automatic-downloads/rss-feeds/ACS/lib/dictionaries/cif_core.dic
dictionary named 'cif_core.dic' version 2.4.2 from 2011-04-26.

Automatic conversion script
Id: cif_fix_values 2281 2013-09-26 08:29:07Z andrius 

 Adding full bibliography for 1516527--1516529.cif.

The following automatic conversions were performed:

'_exptl_crystal_density_meas' value 'not measured' was changed to '?'
- the value is perceived as not measured.

Automatic conversion script
Id: cif_fix_values 3008 2015-01-20 13:52:24Z robertas 
;
_cod_original_sg_symbol_H-M P2(1)/n
_cod_database_code 1516529

loop_
_symmetry_equiv_pos_as_xyz
'x, y, z'
'-x+1/2, y+1/2, -z+1/2'
'-x, -y, -z'
'x-1/2, -y-1/2, z-1/2'

loop_
_atom_site_label
_atom_site_type_symbol
_atom_site_fract_x
_atom_site_fract_y
_atom_site_fract_z
_atom_site_U_iso_or_equiv
_atom_site_adp_type
_atom_site_occupancy
_atom_site_symmetry_multiplicity
_atom_site_calc_flag
_atom_site_refinement_flags
O1 O 0.55381(8) 0.30298(8) 0.48115(4) 0.0239(2) Uani 1 1 d U
O2 O 0.73790(9) 0.17673(9) 0.53528(5) 0.0301(2) Uani 1 1 d U
N2 N 0.80086(10) 0.48049(9) 0.30001(5) 0.0244(2) Uani 1 1 d U
N1 N 0.74061(10) 0.28444(9) 0.41946(6) 0.0240(2) Uani 1 1 d U
H1B H 0.6934 0.3401 0.3871 0.029 Uiso 1 1 calc R
C15 C 0.87209(12) 0.23928(11) 0.40116(6) 0.0207(2) Uani 1 1 d U
C16 C 0.68162(12) 0.24750(11) 0.48398(6) 0.0221(2) Uani 1 1 d U
C7 C 1.08916(12) 0.27204(10) 0.34388(6) 0.0203(2) Uani 1 1 d U
C5 C 0.92051(12) 0.45780(10) 0.35018(6) 0.0202(2) Uani 1 1 d U
C12 C 1.12848(12) 0.14223(11) 0.36157(6) 0.0220(2) Uani 1 1 d U
C6 C 0.95946(12) 0.32046(10) 0.36596(6) 0.0197(2) Uani 1 1 d U
C13 C 1.03636(13) 0.06355(11) 0.39842(6) 0.0242(3) Uani 1 1 d U
H13A H 1.0622 -0.0230 0.4104 0.029 Uiso 1 1 calc R
C14 C 0.91134(12) 0.10956(11) 0.41711(7) 0.0237(2) Uani 1 1 d U
H14A H 0.8503 0.0546 0.4409 0.028 Uiso 1 1 calc R
C11 C 1.25918(13) 0.09469(12) 0.34291(7) 0.0266(3) Uani 1 1 d U
H11A H 1.2850 0.0080 0.3545 0.032 Uiso 1 1 calc R
C1 C 0.76935(13) 0.60341(12) 0.28149(7) 0.0282(3) Uani 1 1 d U
H1A H 0.6853 0.6205 0.2459 0.034 Uiso 1 1 calc R
C4 C 1.00656(12) 0.55628(11) 0.38510(7) 0.0257(3) Uani 1 1 d U
H4A H 1.0881 0.5374 0.4222 0.031 Uiso 1 1 calc R
C8 C 1.18292(13) 0.34803(11) 0.30553(7) 0.0246(3) Uani 1 1 d U
H8A H 1.1576 0.4339 0.2912 0.030 Uiso 1 1 calc R
C17 C 0.47254(12) 0.29046(11) 0.54823(6) 0.0237(3) Uani 1 1 d U
C10 C 1.34849(13) 0.17176(13) 0.30850(7) 0.0299(3) Uani 1 1 d U
H10A H 1.4371 0.1395 0.2977 0.036 Uiso 1 1 calc R
C9 C 1.30877(13) 0.29925(12) 0.28902(7) 0.0292(3) Uani 1 1 d U
H9A H 1.3703 0.3521 0.2641 0.035 Uiso 1 1 calc R
C3 C 0.97154(14) 0.68231(12) 0.36493(8) 0.0304(3) Uani 1 1 d U
H3A H 1.0290 0.7510 0.3878 0.037 Uiso 1 1 calc R
C2 C 0.85179(14) 0.70657(11) 0.31107(7) 0.0300(3) Uani 1 1 d U
H2A H 0.8268 0.7917 0.2948 0.036 Uiso 1 1 calc R
C19 C 0.34061(12) 0.36939(12) 0.51998(7) 0.0284(3) Uani 1 1 d U
H19A H 0.2878 0.3295 0.4730 0.043 Uiso 1 1 calc R
H19B H 0.3687 0.4565 0.5073 0.043 Uiso 1 1 calc R
H19C H 0.2802 0.3731 0.5615 0.043 Uiso 1 1 calc R
C18 C 0.55726(14) 0.34906(15) 0.62146(7) 0.0343(3) Uani 1 1 d U
H18A H 0.5801 0.4385 0.6109 0.051 Uiso 1 1 calc R
H18B H 0.6455 0.3005 0.6359 0.051 Uiso 1 1 calc R
H18C H 0.5008 0.3460 0.6648 0.051 Uiso 1 1 calc R
C20 C 0.43268(14) 0.15104(13) 0.55925(8) 0.0336(3) Uani 1 1 d U
H20A H 0.3789 0.1184 0.5103 0.050 Uiso 1 1 calc R
H20B H 0.3741 0.1449 0.6015 0.050 Uiso 1 1 calc R
H20C H 0.5193 0.1000 0.5730 0.050 Uiso 1 1 calc R

loop_
_atom_site_aniso_label
_atom_site_aniso_U_11
_atom_site_aniso_U_22
_atom_site_aniso_U_33
_atom_site_aniso_U_23
_atom_site_aniso_U_13
_atom_site_aniso_U_12
O1 0.0229(4) 0.0268(4) 0.0224(4) 0.0033(3) 0.0046(3) 0.0045(3)
O2 0.0288(4) 0.0339(5) 0.0282(4) 0.0100(4) 0.0065(3) 0.0090(4)
N2 0.0293(5) 0.0227(5) 0.0206(4) 0.0016(4) 0.0010(4) 0.0032(4)
N1 0.0251(5) 0.0211(5) 0.0262(5) 0.0060(4) 0.0057(4) 0.0047(4)
C15 0.0238(5) 0.0192(5) 0.0190(5) -0.0008(4) 0.0025(4) 0.0014(4)
C16 0.0224(5) 0.0200(5) 0.0238(5) -0.0004(4) 0.0031(4) 0.0004(4)
C7 0.0246(5) 0.0188(5) 0.0167(5) -0.0014(4) 0.0004(4) 0.0008(4)
C5 0.0243(5) 0.0179(5) 0.0190(5) 0.0010(4) 0.0055(4) 0.0020(4)
C12 0.0271(6) 0.0199(6) 0.0181(5) -0.0019(4) 0.0005(4) 0.0029(4)
C6 0.0243(5) 0.0169(5) 0.0172(5) -0.0006(4) 0.0006(4) 0.0010(4)
C13 0.0336(6) 0.0154(5) 0.0232(5) 0.0009(4) 0.0025(4) 0.0037(4)
C14 0.0302(6) 0.0180(5) 0.0234(5) 0.0019(4) 0.0052(4) -0.0009(4)
C11 0.0314(6) 0.0234(6) 0.0246(6) -0.0017(4) 0.0030(5) 0.0073(5)
C1 0.0344(6) 0.0278(6) 0.0224(5) 0.0065(5) 0.0043(5) 0.0093(5)
C4 0.0251(6) 0.0208(6) 0.0308(6) -0.0009(4) 0.0026(5) 0.0006(4)
C8 0.0305(6) 0.0206(6) 0.0233(5) -0.0001(4) 0.0055(4) 0.0005(5)
C17 0.0228(5) 0.0269(6) 0.0221(5) 0.0022(4) 0.0057(4) 0.0026(4)
C10 0.0276(6) 0.0338(7) 0.0292(6) -0.0038(5) 0.0073(5) 0.0064(5)
C9 0.0309(6) 0.0308(7) 0.0274(6) -0.0013(5) 0.0098(5) -0.0018(5)
C3 0.0332(6) 0.0179(6) 0.0418(7) -0.0021(5) 0.0109(5) -0.0023(5)
C2 0.0403(7) 0.0181(6) 0.0347(6) 0.0076(5) 0.0155(5) 0.0079(5)
C19 0.0266(6) 0.0319(6) 0.0272(6) 0.0027(5) 0.0050(5) 0.0070(5)
C18 0.0314(6) 0.0476(8) 0.0236(6) -0.0021(5) 0.0029(5) 0.0016(6)
C20 0.0305(6) 0.0287(7) 0.0432(7) 0.0081(5) 0.0109(5) 0.0017(5)

loop_
_atom_type_symbol
_atom_type_description
_atom_type_scat_dispersion_real
_atom_type_scat_dispersion_imag
_atom_type_scat_source
C C 0.0033 0.0016 'International Tables Vol C Tables 4.2.6.8 and 6.1.1.4'
H H 0.0000 0.0000 'International Tables Vol C Tables 4.2.6.8 and 6.1.1.4'
N N 0.0061 0.0033 'International Tables Vol C Tables 4.2.6.8 and 6.1.1.4'
O O 0.0106 0.0060 'International Tables Vol C Tables 4.2.6.8 and 6.1.1.4'

loop_
_geom_angle_atom_site_label_1
_geom_angle_atom_site_label_2
_geom_angle_atom_site_label_3
_geom_angle
C16 O1 C17 120.39(8)
C1 N2 C5 117.28(10)
C16 N1 C15 124.52(9)
C6 C15 N1 120.00(10)
C6 C15 C14 120.60(10)
N1 C15 C14 119.38(10)
O2 C16 O1 126.18(10)
O2 C16 N1 124.81(10)
O1 C16 N1 109.01(9)
C8 C7 C12 117.68(10)
C8 C7 C6 123.19(10)
C12 C7 C6 119.13(10)
N2 C5 C4 122.38(10)
N2 C5 C6 116.70(10)
C4 C5 C6 120.91(10)
C13 C12 C11 121.26(10)
C13 C12 C7 119.06(10)
C11 C12 C7 119.67(10)
C15 C6 C7 119.63(10)
C15 C6 C5 121.07(10)
C7 C6 C5 119.30(9)
C14 C13 C12 121.30(10)
C13 C14 C15 120.24(10)
C10 C11 C12 120.91(11)
N2 C1 C2 124.03(11)
C3 C4 C5 119.08(11)
C9 C8 C7 121.00(11)
O1 C17 C19 101.72(9)
O1 C17 C18 109.57(9)
C19 C17 C18 111.10(10)
O1 C17 C20 110.38(9)
C19 C17 C20 110.38(10)
C18 C17 C20 113.10(11)
C11 C10 C9 119.75(11)
C8 C9 C10 120.92(11)
C2 C3 C4 119.02(11)
C3 C2 C1 118.12(11)

loop_
_geom_bond_atom_site_label_1
_geom_bond_atom_site_label_2
_geom_bond_distance
O1 C16 1.3403(13)
O1 C17 1.4848(13)
O2 C16 1.2127(14)
N2 C1 1.3436(15)
N2 C5 1.3445(15)
N1 C16 1.3695(14)
N1 C15 1.4136(14)
C15 C6 1.3855(15)
C15 C14 1.4189(15)
C7 C8 1.4243(16)
C7 C12 1.4249(15)
C7 C6 1.4339(15)
C5 C4 1.3930(16)
C5 C6 1.4937(15)
C12 C13 1.4154(16)
C12 C11 1.4175(16)
C13 C14 1.3630(16)
C11 C10 1.3651(18)
C1 C2 1.3832(19)
C4 C3 1.3869(17)
C8 C9 1.3675(17)
C17 C19 1.5193(16)
C17 C18 1.5203(17)
C17 C20 1.5208(17)
C10 C9 1.4086(18)
C3 C2 1.3821(19)
